data_4024613
loop_
_publ_author_name
'Carlos Saavedra'
'Rosendo Hern\'andez'
'Alicia Boto'
'Eleuterio \'Alvarez'

_publ_section_title
;
Catalytic, One-Pot Synthesis of \b-Amino Acids from \a-Amino Acids.
Preparation of \a,\b-Peptide Derivatives
;
_journal_name_full 'Journal of Organic Chemistry'
_journal_page_first 4655
_journal_page_last 4665
_journal_paper_doi 10.1021/jo9004487
_journal_volume 74
_journal_year 2009
_chemical_absolute_configuration syn
_chemical_formula_moiety 'C28 H30 N2 O4'
_chemical_formula_sum 'C28 H30 N2 O4'
_chemical_formula_weight 458.54
_chemical_name_systematic
; 
 ? 
;
_space_group_IT_number 19
_symmetry_cell_setting orthorhombic
_symmetry_space_group_name_Hall 'P 2ac 2ab'
_symmetry_space_group_name_H-M 'P 21 21 21'
_atom_sites_solution_hydrogens geom
_atom_sites_solution_primary direct
_atom_sites_solution_secondary difmap
_audit_creation_method SHELXL-97
_cell_angle_alpha 90.00
_cell_angle_beta 90.00
_cell_angle_gamma 90.00
_cell_formula_units_Z 4
_cell_length_a 9.8874(16)
_cell_length_b 14.583(3)
_cell_length_c 17.664(3)
_cell_measurement_reflns_used 9454
_cell_measurement_temperature 298(2)
_cell_measurement_theta_max 23.76
_cell_measurement_theta_min 2.31
_cell_volume 2546.9(8)
_computing_cell_refinement 'Bruker (2006). APEX 2. Version 2.1.'
_computing_data_collection 'Bruker (2006). APEX 2. Version 2.1.'
_computing_data_reduction 'Bruker (2006). APEX 2. Version 2.1.'
_computing_molecular_graphics 'XP, SHELXTL v. 6.14 (Bruker, 2003)'
_computing_publication_material 'XCIF, SHELXTL v. 6.14 (Bruker, 2003)'
_computing_structure_refinement 'XL, SHELXTL v. 6.14 (Bruker, 2003)'
_computing_structure_solution 'Bruker (2006). APEX 2. Version 2.1.'
_diffrn_ambient_temperature 298(2)
_diffrn_detector_area_resol_mean 8.26
_diffrn_measured_fraction_theta_full 0.915
_diffrn_measured_fraction_theta_max 0.985
_diffrn_measurement_device_type
;
 Bruker-Nonius X8kappa APEX II CCD area detector'
;
_diffrn_measurement_method 'phi and omega scans with narrow frames'
_diffrn_radiation_monochromator graphite
_diffrn_radiation_source 'fine-focus sealed tube'
_diffrn_radiation_type MoK\a
_diffrn_radiation_wavelength 0.71073
_diffrn_reflns_av_R_equivalents 0.0419
_diffrn_reflns_av_sigmaI/netI 0.0209
_diffrn_reflns_limit_h_max 12
_diffrn_reflns_limit_h_min -10
_diffrn_reflns_limit_k_max 18
_diffrn_reflns_limit_k_min -20
_diffrn_reflns_limit_l_max 6
_diffrn_reflns_limit_l_min -25
_diffrn_reflns_number 47616
_diffrn_reflns_theta_full 30.53
_diffrn_reflns_theta_max 30.53
_diffrn_reflns_theta_min 3.02
_diffrn_standards_decay_% 0
_exptl_absorpt_coefficient_mu 0.080
_exptl_absorpt_correction_T_max 0.9834
_exptl_absorpt_correction_T_min 0.9314
_exptl_absorpt_correction_type multi-scan
_exptl_absorpt_process_details
;
 SADABS, Bruker (2006). APEX 2. Version 2.1. Bruker Analytical
 X-ray Solutions, Madison, Wisconsin, USA.
;
_exptl_crystal_colour colourless
_exptl_crystal_density_diffrn 1.196
_exptl_crystal_density_method 'not measured'
_exptl_crystal_description prism
_exptl_crystal_F_000 976
_exptl_crystal_size_max 0.48
_exptl_crystal_size_mid 0.26
_exptl_crystal_size_min 0.21
_refine_diff_density_max 0.126
_refine_diff_density_min -0.131
_refine_diff_density_rms 0.031
_refine_ls_extinction_method none
_refine_ls_goodness_of_fit_ref 1.076
_refine_ls_hydrogen_treatment mixed
_refine_ls_matrix_type full
_refine_ls_number_parameters 316
_refine_ls_number_reflns 4272
_refine_ls_number_restraints 2
_refine_ls_restrained_S_all 1.077
_refine_ls_R_factor_all 0.0713
_refine_ls_R_factor_gt 0.0408
_refine_ls_shift/su_max 0.001
_refine_ls_shift/su_mean 0.000
_refine_ls_structure_factor_coef Fsqd
_refine_ls_weighting_details 'calc w=1/[\s^2^(Fo^2^)+(0.0458P)^2^+0.3340P] where P=(Fo^2^+2Fc^2^)/3'
_refine_ls_weighting_scheme calc
_refine_ls_wR_factor_gt 0.0939
_refine_ls_wR_factor_ref 0.1117
_reflns_number_gt 2854
_reflns_number_total 4272
_reflns_threshold_expression >2sigma(I)
_cod_data_source_file jo9004487_si_012.cif
_cod_data_source_block 101
_cod_depositor_comments
;
The following automatic conversions were performed:
'_symmetry_cell_setting' value 'Orthorhombic' changed to 'orthorhombic'
according to '/home/saulius/struct/CIF-dictionaries/cif_core.dic'
dictionary named 'cif_core.dic' version 2.4.1 from 2010-06-29.

Automatic conversion script
Id: cif_fix_enum 1527 2010-12-29 10:47:43Z saulius 
;
_cod_original_sg_symbol_H-M P2(1)2(1)2(1)
_cod_database_code 4024613

loop_
_symmetry_equiv_pos_as_xyz
'x, y, z'
'-x+1/2, -y, z+1/2'
'-x, y+1/2, -z+1/2'
'x+1/2, -y+1/2, -z'

loop_
_atom_site_label
_atom_site_type_symbol
_atom_site_fract_x
_atom_site_fract_y
_atom_site_fract_z
_atom_site_U_iso_or_equiv
_atom_site_adp_type
_atom_site_occupancy
_atom_site_symmetry_multiplicity
_atom_site_calc_flag
_atom_site_refinement_flags
_atom_site_disorder_assembly
_atom_site_disorder_group
O1 O 0.2278(2) 0.25379(12) 0.18613(12) 0.0760(5) Uani 1 1 d . . .
O2 O 0.2312(3) 0.37127(14) 0.10661(11) 0.0926(7) Uani 1 1 d . . .
O3 O -0.0154(2) 0.85081(12) 0.17531(10) 0.0685(5) Uani 1 1 d . . .
O1' O 0.29261(18) 0.58402(10) 0.18775(9) 0.0620(5) Uani 1 1 d . . .
N1 N 0.21530(18) 0.46437(11) 0.25505(9) 0.0430(4) Uani 1 1 d D . .
H1N H 0.148(2) 0.4424(16) 0.2864(11) 0.052 Uiso 1 1 d D . .
N2 N 0.1461(2) 0.74211(12) 0.17932(9) 0.0473(4) Uani 1 1 d D . .
H2N H 0.208(2) 0.7093(15) 0.1545(12) 0.057 Uiso 1 1 d D . .
C1 C 0.2531(2) 0.33222(16) 0.17268(14) 0.0532(5) Uani 1 1 d . . .
C2 C 0.3171(2) 0.39977(14) 0.22799(11) 0.0438(5) Uani 1 1 d . . .
H2 H 0.3870 0.4344 0.2010 0.053 Uiso 1 1 calc R . .
C3 C 0.3840(3) 0.34942(16) 0.29387(13) 0.0556(6) Uani 1 1 d . . .
H3A H 0.3150 0.3179 0.3230 0.067 Uiso 1 1 calc R . .
H3B H 0.4456 0.3036 0.2740 0.067 Uiso 1 1 calc R . .
C4 C 0.4610(3) 0.41349(17) 0.34541(13) 0.0577(6) Uani 1 1 d . . .
C5 C 0.4226(4) 0.4262(2) 0.41992(16) 0.0876(10) Uani 1 1 d . . .
H5 H 0.3482 0.3951 0.4393 0.105 Uiso 1 1 calc R . .
C6 C 0.4968(7) 0.4866(3) 0.4664(2) 0.1210(17) Uani 1 1 d . . .
H6 H 0.4730 0.4941 0.5170 0.145 Uiso 1 1 calc R . .
C7 C 0.6033(7) 0.5339(3) 0.4372(3) 0.134(2) Uani 1 1 d . . .
H7 H 0.6502 0.5751 0.4676 0.161 Uiso 1 1 calc R . .
C8 C 0.6414(5) 0.5217(3) 0.3653(3) 0.1259(16) Uani 1 1 d . . .
H8 H 0.7147 0.5542 0.3460 0.151 Uiso 1 1 calc R . .
C9 C 0.5727(3) 0.4616(3) 0.3200(2) 0.0880(9) Uani 1 1 d . . .
H9 H 0.6020 0.4528 0.2705 0.106 Uiso 1 1 calc R . .
C10 C 0.1746(5) 0.3120(3) 0.04780(19) 0.1141(14) Uani 1 1 d . . .
H10A H 0.2328 0.2601 0.0403 0.171 Uiso 1 1 calc R . .
H10B H 0.1670 0.3458 0.0014 0.171 Uiso 1 1 calc R . .
H10C H 0.0866 0.2912 0.0631 0.171 Uiso 1 1 calc R . .
C11 C 0.0760(2) 0.80777(14) 0.14382(12) 0.0444(5) Uani 1 1 d . . .
C12 C 0.1102(2) 0.82539(13) 0.06237(11) 0.0432(5) Uani 1 1 d . . .
C13 C 0.0139(3) 0.86823(17) 0.01772(14) 0.0594(6) Uani 1 1 d . . .
H13 H -0.0676 0.8866 0.0392 0.071 Uiso 1 1 calc R . .
C14 C 0.0374(3) 0.8841(2) -0.05877(15) 0.0696(8) Uani 1 1 d . . .
H14 H -0.0286 0.9120 -0.0884 0.084 Uiso 1 1 calc R . .
C15 C 0.1591(4) 0.85851(18) -0.09042(14) 0.0698(8) Uani 1 1 d . . .
H15 H 0.1751 0.8686 -0.1416 0.084 Uiso 1 1 calc R . .
C16 C 0.2561(3) 0.81825(19) -0.04649(14) 0.0702(7) Uani 1 1 d . . .
H16 H 0.3386 0.8019 -0.0679 0.084 Uiso 1 1 calc R . .
C17 C 0.2329(3) 0.80142(17) 0.03010(13) 0.0562(6) Uani 1 1 d . . .
H17 H 0.2998 0.7741 0.0595 0.067 Uiso 1 1 calc R . .
C1' C 0.2101(2) 0.55210(13) 0.23290(10) 0.0402(4) Uani 1 1 d . . .
C2' C 0.0926(2) 0.60959(13) 0.26445(11) 0.0413(4) Uani 1 1 d . . .
C3' C 0.1183(2) 0.71455(13) 0.25806(11) 0.0427(5) Uani 1 1 d . . .
H3' H 0.0323 0.7438 0.2713 0.051 Uiso 1 1 calc R . .
C4' C 0.2230(2) 0.75624(14) 0.31139(11) 0.0464(5) Uani 1 1 d . . .
C5' C 0.3450(3) 0.71652(18) 0.33125(13) 0.0587(6) Uani 1 1 d . . .
H5' H 0.3671 0.6589 0.3124 0.070 Uiso 1 1 calc R . .
C6' C 0.4352(3) 0.7615(2) 0.37887(15) 0.0742(8) Uani 1 1 d . . .
H6' H 0.5164 0.7335 0.3920 0.089 Uiso 1 1 calc R . .
C7' C 0.4049(4) 0.8471(3) 0.40663(16) 0.0822(10) Uani 1 1 d . . .
H7' H 0.4658 0.8773 0.4380 0.099 Uiso 1 1 calc R . .
C8' C 0.2834(4) 0.8881(2) 0.38763(17) 0.0820(9) Uani 1 1 d . . .
H8' H 0.2625 0.9461 0.4061 0.098 Uiso 1 1 calc R . .
C9' C 0.1931(3) 0.84276(17) 0.34121(14) 0.0637(7) Uani 1 1 d . . .
H9' H 0.1108 0.8703 0.3295 0.076 Uiso 1 1 calc R . .
C10' C -0.0327(2) 0.58572(18) 0.21570(15) 0.0606(6) Uani 1 1 d . . .
H10D H -0.0127 0.5967 0.1633 0.091 Uiso 1 1 calc R . .
H10E H -0.1076 0.6234 0.2309 0.091 Uiso 1 1 calc R . .
H10F H -0.0556 0.5223 0.2227 0.091 Uiso 1 1 calc R . .
C11' C 0.0604(3) 0.58763(15) 0.34793(12) 0.0522(6) Uani 1 1 d . . .
H11A H 0.0258 0.5263 0.3517 0.078 Uiso 1 1 calc R . .
H11B H -0.0061 0.6300 0.3664 0.078 Uiso 1 1 calc R . .
H11C H 0.1413 0.5929 0.3776 0.078 Uiso 1 1 calc R . .

loop_
_atom_site_aniso_label
_atom_site_aniso_U_11
_atom_site_aniso_U_22
_atom_site_aniso_U_33
_atom_site_aniso_U_23
_atom_site_aniso_U_13
_atom_site_aniso_U_12
O1 0.0916(14) 0.0481(10) 0.0881(12) -0.0138(9) 0.0123(11) -0.0163(10)
O2 0.141(2) 0.0646(12) 0.0723(11) -0.0078(10) -0.0422(13) -0.0009(14)
O3 0.0783(12) 0.0571(10) 0.0702(10) 0.0133(8) 0.0232(10) 0.0296(10)
O1' 0.0733(11) 0.0422(8) 0.0705(10) 0.0156(8) 0.0368(9) 0.0120(8)
N1 0.0481(10) 0.0327(8) 0.0484(8) 0.0036(7) 0.0133(8) 0.0003(8)
N2 0.0579(11) 0.0396(9) 0.0444(8) 0.0073(7) 0.0128(8) 0.0140(9)
C1 0.0504(13) 0.0467(12) 0.0626(13) -0.0116(11) 0.0039(11) 0.0049(11)
C2 0.0489(12) 0.0344(10) 0.0481(10) -0.0017(8) 0.0055(9) 0.0032(9)
C3 0.0671(15) 0.0408(12) 0.0588(12) 0.0034(10) 0.0009(11) 0.0109(12)
C4 0.0665(16) 0.0534(13) 0.0533(11) 0.0025(10) -0.0069(11) 0.0165(12)
C5 0.126(3) 0.076(2) 0.0603(15) 0.0005(14) 0.0021(18) 0.014(2)
C6 0.207(5) 0.091(3) 0.0650(19) -0.0140(19) -0.032(3) 0.029(3)
C7 0.185(5) 0.093(3) 0.124(4) -0.006(3) -0.085(4) -0.002(3)
C8 0.101(3) 0.133(4) 0.143(4) 0.006(3) -0.047(3) -0.032(3)
C9 0.0679(18) 0.105(3) 0.091(2) -0.002(2) -0.0068(17) -0.012(2)
C10 0.154(4) 0.100(3) 0.088(2) -0.031(2) -0.052(2) -0.002(3)
C11 0.0498(12) 0.0323(9) 0.0512(10) 0.0033(8) 0.0029(9) 0.0041(9)
C12 0.0513(12) 0.0299(9) 0.0485(10) 0.0030(8) -0.0023(9) -0.0023(9)
C13 0.0561(14) 0.0547(14) 0.0675(14) 0.0155(11) -0.0062(12) -0.0023(12)
C14 0.0806(19) 0.0621(16) 0.0661(14) 0.0210(13) -0.0280(14) -0.0130(15)
C15 0.109(2) 0.0534(15) 0.0473(12) 0.0075(11) 0.0013(14) -0.0096(16)
C16 0.0878(19) 0.0647(16) 0.0582(13) 0.0097(12) 0.0211(14) 0.0133(15)
C17 0.0639(14) 0.0532(13) 0.0516(11) 0.0100(10) 0.0060(11) 0.0113(12)
C1' 0.0491(11) 0.0334(9) 0.0380(8) 0.0012(7) 0.0073(8) 0.0006(9)
C2' 0.0461(11) 0.0347(10) 0.0431(9) 0.0019(8) 0.0083(8) 0.0009(9)
C3' 0.0518(12) 0.0333(9) 0.0430(9) 0.0050(8) 0.0114(9) 0.0064(9)
C4' 0.0615(13) 0.0350(10) 0.0426(9) 0.0052(8) 0.0143(10) -0.0068(10)
C5' 0.0611(15) 0.0551(14) 0.0598(13) -0.0007(11) 0.0092(11) -0.0079(12)
C6' 0.0640(16) 0.094(2) 0.0649(15) 0.0052(15) 0.0053(13) -0.0266(16)
C7' 0.101(3) 0.087(2) 0.0591(15) -0.0060(15) 0.0105(16) -0.047(2)
C8' 0.122(3) 0.0555(16) 0.0690(16) -0.0142(14) 0.0207(19) -0.024(2)
C9' 0.0850(19) 0.0427(12) 0.0635(13) -0.0042(11) 0.0128(13) -0.0053(13)
C10' 0.0513(13) 0.0570(14) 0.0736(15) -0.0078(12) -0.0029(11) 0.0028(12)
C11' 0.0637(14) 0.0399(11) 0.0531(11) 0.0025(9) 0.0230(10) -0.0020(11)

loop_
_atom_type_symbol
_atom_type_description
_atom_type_scat_dispersion_real
_atom_type_scat_dispersion_imag
_atom_type_scat_source
C C 0.0033 0.0000 'International Tables Vol C Tables 4.2.6.8 and 6.1.1.4'
H H 0.0000 0.0000 'International Tables Vol C Tables 4.2.6.8 and 6.1.1.4'
N N 0.0061 0.0000 'International Tables Vol C Tables 4.2.6.8 and 6.1.1.4'
O O 0.0106 0.0000 'International Tables Vol C Tables 4.2.6.8 and 6.1.1.4'

loop_
_geom_angle_atom_site_label_1
_geom_angle_atom_site_label_2
_geom_angle_atom_site_label_3
_geom_angle
_geom_angle_site_symmetry_1
_geom_angle_site_symmetry_3
_geom_angle_publ_flag
C1 O2 C10 115.9(2) . . ?
C1' N1 C2 123.19(17) . . ?
C1' N1 H1N 118.7(15) . . ?
C2 N1 H1N 118.0(15) . . ?
C11 N2 C3' 122.77(17) . . ?
C11 N2 H2N 120.6(16) . . ?
C3' N2 H2N 116.4(16) . . ?
O1 C1 O2 123.8(2) . . ?
O1 C1 C2 125.3(2) . . ?
O2 C1 C2 110.9(2) . . ?
N1 C2 C1 109.90(18) . . ?
N1 C2 C3 111.08(17) . . ?
C1 C2 C3 110.95(18) . . ?
N1 C2 H2 108.3 . . ?
C1 C2 H2 108.3 . . ?
C3 C2 H2 108.3 . . ?
C4 C3 C2 112.34(18) . . ?
C4 C3 H3A 109.1 . . ?
C2 C3 H3A 109.1 . . ?
C4 C3 H3B 109.1 . . ?
C2 C3 H3B 109.1 . . ?
H3A C3 H3B 107.9 . . ?
C5 C4 C9 117.4(3) . . ?
C5 C4 C3 121.2(3) . . ?
C9 C4 C3 121.3(2) . . ?
C4 C5 C6 119.7(4) . . ?
C4 C5 H5 120.1 . . ?
C6 C5 H5 120.1 . . ?
C7 C6 C5 119.9(4) . . ?
C7 C6 H6 120.1 . . ?
C5 C6 H6 120.1 . . ?
C8 C7 C6 120.7(4) . . ?
C8 C7 H7 119.6 . . ?
C6 C7 H7 119.6 . . ?
C7 C8 C9 120.1(5) . . ?
C7 C8 H8 119.9 . . ?
C9 C8 H8 119.9 . . ?
C8 C9 C4 122.1(4) . . ?
C8 C9 H9 119.0 . . ?
C4 C9 H9 119.0 . . ?
O2 C10 H10A 109.5 . . ?
O2 C10 H10B 109.5 . . ?
H10A C10 H10B 109.5 . . ?
O2 C10 H10C 109.5 . . ?
H10A C10 H10C 109.5 . . ?
H10B C10 H10C 109.5 . . ?
O3 C11 N2 122.17(19) . . ?
O3 C11 C12 120.71(19) . . ?
N2 C11 C12 117.09(18) . . ?
C17 C12 C13 118.8(2) . . ?
C17 C12 C11 123.28(19) . . ?
C13 C12 C11 117.9(2) . . ?
C12 C13 C14 120.9(3) . . ?
C12 C13 H13 119.5 . . ?
C14 C13 H13 119.5 . . ?
C15 C14 C13 119.7(2) . . ?
C15 C14 H14 120.2 . . ?
C13 C14 H14 120.2 . . ?
C16 C15 C14 119.9(2) . . ?
C16 C15 H15 120.0 . . ?
C14 C15 H15 120.0 . . ?
C15 C16 C17 120.8(3) . . ?
C15 C16 H16 119.6 . . ?
C17 C16 H16 119.6 . . ?
C12 C17 C16 119.9(2) . . ?
C12 C17 H17 120.0 . . ?
C16 C17 H17 120.0 . . ?
O1' C1' N1 121.68(19) . . ?
O1' C1' C2' 121.93(17) . . ?
N1 C1' C2' 116.36(17) . . ?
C1' C2' C11' 112.94(17) . . ?
C1' C2' C10' 106.30(16) . . ?
C11' C2' C10' 108.62(19) . . ?
C1' C2' C3' 112.75(17) . . ?
C11' C2' C3' 107.91(16) . . ?
C10' C2' C3' 108.15(18) . . ?
N2 C3' C4' 110.36(17) . . ?
N2 C3' C2' 111.55(16) . . ?
C4' C3' C2' 117.27(17) . . ?
N2 C3' H3' 105.6 . . ?
C4' C3' H3' 105.6 . . ?
C2' C3' H3' 105.6 . . ?
C5' C4' C9' 117.8(2) . . ?
C5' C4' C3' 125.52(19) . . ?
C9' C4' C3' 116.7(2) . . ?
C4' C5' C6' 121.0(3) . . ?
C4' C5' H5' 119.5 . . ?
C6' C5' H5' 119.5 . . ?
C7' C6' C5' 120.3(3) . . ?
C7' C6' H6' 119.8 . . ?
C5' C6' H6' 119.8 . . ?
C6' C7' C8' 119.7(3) . . ?
C6' C7' H7' 120.2 . . ?
C8' C7' H7' 120.2 . . ?
C7' C8' C9' 119.9(3) . . ?
C7' C8' H8' 120.0 . . ?
C9' C8' H8' 120.1 . . ?
C8' C9' C4' 121.3(3) . . ?
C8' C9' H9' 119.4 . . ?
C4' C9' H9' 119.4 . . ?
C2' C10' H10D 109.5 . . ?
C2' C10' H10E 109.5 . . ?
H10D C10' H10E 109.5 . . ?
C2' C10' H10F 109.5 . . ?
H10D C10' H10F 109.5 . . ?
H10E C10' H10F 109.5 . . ?
C2' C11' H11A 109.5 . . ?
C2' C11' H11B 109.5 . . ?
H11A C11' H11B 109.5 . . ?
C2' C11' H11C 109.5 . . ?
H11A C11' H11C 109.5 . . ?
H11B C11' H11C 109.5 . . ?

loop_
_geom_bond_atom_site_label_1
_geom_bond_atom_site_label_2
_geom_bond_distance
_geom_bond_site_symmetry_2
_geom_bond_publ_flag
O1 C1 1.195(3) . ?
O2 C1 1.316(3) . ?
O2 C10 1.463(4) . ?
O3 C11 1.233(3) . ?
O1' C1' 1.232(2) . ?
N1 C1' 1.339(2) . ?
N1 C2 1.459(3) . ?
N1 H1N 0.922(16) . ?
N2 C11 1.338(3) . ?
N2 C3' 1.474(2) . ?
N2 H2N 0.892(16) . ?
C1 C2 1.525(3) . ?
C2 C3 1.527(3) . ?
C2 H2 0.9800 . ?
C3 C4 1.510(3) . ?
C3 H3A 0.9700 . ?
C3 H3B 0.9700 . ?
C4 C5 1.382(4) . ?
C4 C9 1.383(4) . ?
C5 C6 1.411(6) . ?
C5 H5 0.9300 . ?
C6 C7 1.360(7) . ?
C6 H6 0.9300 . ?
C7 C8 1.337(7) . ?
C7 H7 0.9300 . ?
C8 C9 1.368(5) . ?
C8 H8 0.9300 . ?
C9 H9 0.9300 . ?
C10 H10A 0.9600 . ?
C10 H10B 0.9600 . ?
C10 H10C 0.9600 . ?
C11 C12 1.500(3) . ?
C12 C17 1.386(3) . ?
C12 C13 1.385(3) . ?
C13 C14 1.390(3) . ?
C13 H13 0.9300 . ?
C14 C15 1.378(4) . ?
C14 H14 0.9300 . ?
C15 C16 1.366(4) . ?
C15 H15 0.9300 . ?
C16 C17 1.394(3) . ?
C16 H16 0.9300 . ?
C17 H17 0.9300 . ?
C1' C2' 1.537(3) . ?
C2' C11' 1.542(3) . ?
C2' C10' 1.549(3) . ?
C2' C3' 1.556(3) . ?
C3' C4' 1.526(3) . ?
C3' H3' 0.9800 . ?
C4' C5' 1.384(4) . ?
C4' C9' 1.399(3) . ?
C5' C6' 1.390(4) . ?
C5' H5' 0.9300 . ?
C6' C7' 1.374(5) . ?
C6' H6' 0.9300 . ?
C7' C8' 1.384(5) . ?
C7' H7' 0.9300 . ?
C8' C9' 1.381(4) . ?
C8' H8' 0.9300 . ?
C9' H9' 0.9300 . ?
C10' H10D 0.9600 . ?
C10' H10E 0.9600 . ?
C10' H10F 0.9600 . ?
C11' H11A 0.9600 . ?
C11' H11B 0.9600 . ?
C11' H11C 0.9600 . ?

loop_
_geom_hbond_atom_site_label_D
_geom_hbond_atom_site_label_H
_geom_hbond_atom_site_label_A
_geom_hbond_distance_DH
_geom_hbond_distance_HA
_geom_hbond_distance_DA
_geom_hbond_angle_DHA
_geom_hbond_site_symmetry_A
N2 H2N O1' 0.892(16) 2.09(2) 2.727(2) 127(2) .
N1 H1N O3 0.922(16) 1.991(18) 2.857(2) 156(2) 3_545

loop_
_geom_torsion_atom_site_label_1
_geom_torsion_atom_site_label_2
_geom_torsion_atom_site_label_3
_geom_torsion_atom_site_label_4
_geom_torsion
_geom_torsion_site_symmetry_1
_geom_torsion_site_symmetry_2
_geom_torsion_site_symmetry_3
_geom_torsion_site_symmetry_4
_geom_torsion_publ_flag
C10 O2 C1 O1 -1.0(4) . . . . ?
C10 O2 C1 C2 177.8(3) . . . . ?
C1' N1 C2 C1 -106.8(2) . . . . ?
C1' N1 C2 C3 130.0(2) . . . . ?
O1 C1 C2 N1 -106.0(3) . . . . ?
O2 C1 C2 N1 75.3(3) . . . . ?
O1 C1 C2 C3 17.2(3) . . . . ?
O2 C1 C2 C3 -161.5(2) . . . . ?
N1 C2 C3 C4 -63.4(3) . . . . ?
C1 C2 C3 C4 174.0(2) . . . . ?
C2 C3 C4 C5 115.9(3) . . . . ?
C2 C3 C4 C9 -64.2(3) . . . . ?
C9 C4 C5 C6 0.1(4) . . . . ?
C3 C4 C5 C6 -180.0(3) . . . . ?
C4 C5 C6 C7 1.8(6) . . . . ?
C5 C6 C7 C8 -2.1(7) . . . . ?
C6 C7 C8 C9 0.4(7) . . . . ?
C7 C8 C9 C4 1.7(7) . . . . ?
C5 C4 C9 C8 -1.9(5) . . . . ?
C3 C4 C9 C8 178.2(3) . . . . ?
C3' N2 C11 O3 1.3(3) . . . . ?
C3' N2 C11 C12 -176.85(19) . . . . ?
O3 C11 C12 C17 160.1(2) . . . . ?
N2 C11 C12 C17 -21.8(3) . . . . ?
O3 C11 C12 C13 -19.6(3) . . . . ?
N2 C11 C12 C13 158.6(2) . . . . ?
C17 C12 C13 C14 2.3(4) . . . . ?
C11 C12 C13 C14 -178.1(2) . . . . ?
C12 C13 C14 C15 -1.2(4) . . . . ?
C13 C14 C15 C16 -0.5(4) . . . . ?
C14 C15 C16 C17 0.9(4) . . . . ?
C13 C12 C17 C16 -1.8(4) . . . . ?
C11 C12 C17 C16 178.6(2) . . . . ?
C15 C16 C17 C12 0.2(4) . . . . ?
C2 N1 C1' O1' -0.2(3) . . . . ?
C2 N1 C1' C2' 177.53(17) . . . . ?
O1' C1' C2' C11' -143.5(2) . . . . ?
N1 C1' C2' C11' 38.8(3) . . . . ?
O1' C1' C2' C10' 97.5(2) . . . . ?
N1 C1' C2' C10' -80.2(2) . . . . ?
O1' C1' C2' C3' -20.8(3) . . . . ?
N1 C1' C2' C3' 161.46(18) . . . . ?
C11 N2 C3' C4' -102.2(2) . . . . ?
C11 N2 C3' C2' 125.5(2) . . . . ?
C1' C2' C3' N2 56.3(2) . . . . ?
C11' C2' C3' N2 -178.29(18) . . . . ?
C10' C2' C3' N2 -61.0(2) . . . . ?
C1' C2' C3' C4' -72.4(2) . . . . ?
C11' C2' C3' C4' 53.1(2) . . . . ?
C10' C2' C3' C4' 170.40(17) . . . . ?
N2 C3' C4' C5' -89.2(2) . . . . ?
C2' C3' C4' C5' 40.0(3) . . . . ?
N2 C3' C4' C9' 89.5(2) . . . . ?
C2' C3' C4' C9' -141.31(19) . . . . ?
C9' C4' C5' C6' -0.4(3) . . . . ?
C3' C4' C5' C6' 178.2(2) . . . . ?
C4' C5' C6' C7' -0.6(4) . . . . ?
C5' C6' C7' C8' 0.7(4) . . . . ?
C6' C7' C8' C9' 0.3(4) . . . . ?
C7' C8' C9' C4' -1.3(4) . . . . ?
C5' C4' C9' C8' 1.4(3) . . . . ?
C3' C4' C9' C8' -177.4(2) . . . . ?

loop_
_cod_related_entry_id
_cod_related_entry_database
_cod_related_entry_code
1 ChemSpider 30658976
